data_4308017
loop_
_publ_author_name
'Jens Beckmann'
'Stephan Heitz'
'Malte Hesse'

_publ_contact_author_address
;Institut f\"ur Chemie und Biochemie, 
Freie Universit\"at Berlin, 
Fabeckstr. 34-36, 
14195 Berlin, 
Germany
;
_publ_contact_author_email beckmann@chemie.fu-berlin.de
_publ_contact_author_fax '+49 (0)30-838-52440'
_publ_contact_author_name 'Jens Beckmann'
_publ_contact_author_phone '+49 (0)30-838-54697'
_publ_section_title
;
Four Distinctively Different Decomposition Pathways of Metastable
Supermesityltellurium(IV) Trichloride
;
_journal_name_full 'Inorganic Chemistry'
_journal_page_first 3275
_journal_page_last 3282
_journal_paper_doi 10.1021/ic062469m
_journal_volume 46
_journal_year 2007
_chemical_formula_sum 'C16 H42 Cl10 O4 Te2'
_chemical_formula_weight 908.20
_chemical_name_systematic
;
 ?
;
_space_group_IT_number 70
_symmetry_cell_setting orthorhombic
_symmetry_space_group_name_Hall '-F 2uv 2vw'
_symmetry_space_group_name_H-M 'F d d d :2'
_atom_sites_solution_hydrogens geom
_atom_sites_solution_primary direct
_atom_sites_solution_secondary difmap
_audit_creation_method SHELXL-97
_cell_angle_alpha 90.000(5)
_cell_angle_beta 90.000(5)
_cell_angle_gamma 90.000(5)
_cell_formula_units_Z 16
_cell_length_a 8.763(5)
_cell_length_b 25.607(5)
_cell_length_c 31.505(5)
_cell_measurement_temperature 173
_cell_volume 7070(4)
_computing_cell_refinement 'Bruker SMART'
_computing_data_collection 'Bruker SMART'
_computing_data_reduction 'Bruker SHELXTL'
_computing_molecular_graphics 'Bruker SHELXTL'
_computing_publication_material 'Bruker SHELXTL'
_computing_structure_refinement 'Bruker SHELXTL'
_computing_structure_solution 'Bruker SHELXTL'
_diffrn_ambient_temperature 173
_diffrn_measured_fraction_theta_full 0.990
_diffrn_measured_fraction_theta_max 0.990
_diffrn_measurement_device_type 'CCD area detector'
_diffrn_measurement_method 'phi and omega scans with .3 deg in omega'
_diffrn_radiation_monochromator graphite
_diffrn_radiation_source 'fine-focus sealed tube'
_diffrn_radiation_type MoK\a
_diffrn_radiation_wavelength 0.71069
_diffrn_reflns_av_R_equivalents 0.0332
_diffrn_reflns_av_sigmaI/netI 0.0168
_diffrn_reflns_limit_h_max 11
_diffrn_reflns_limit_h_min -12
_diffrn_reflns_limit_k_max 36
_diffrn_reflns_limit_k_min -36
_diffrn_reflns_limit_l_max 44
_diffrn_reflns_limit_l_min -41
_diffrn_reflns_number 21204
_diffrn_reflns_theta_full 30.64
_diffrn_reflns_theta_max 30.64
_diffrn_reflns_theta_min 2.05
_exptl_absorpt_coefficient_mu 2.426
_exptl_absorpt_correction_T_max 1.0
_exptl_absorpt_correction_T_min 0.61
_exptl_absorpt_correction_type empiric
_exptl_crystal_colour yellow
_exptl_crystal_density_diffrn 1.707
_exptl_crystal_density_method 'not measured'
_exptl_crystal_description prism
_exptl_crystal_F_000 3552
_exptl_crystal_size_max .38
_exptl_crystal_size_mid .24
_exptl_crystal_size_min .23
_refine_diff_density_max 1.309
_refine_diff_density_min -2.363
_refine_diff_density_rms 0.156
_refine_ls_extinction_method none
_refine_ls_goodness_of_fit_ref 1.393
_refine_ls_hydrogen_treatment mixed
_refine_ls_matrix_type full
_refine_ls_number_parameters 78
_refine_ls_number_reflns 2727
_refine_ls_number_restraints 0
_refine_ls_restrained_S_all 1.393
_refine_ls_R_factor_all 0.0629
_refine_ls_R_factor_gt 0.0542
_refine_ls_shift/su_max 0.533
_refine_ls_shift/su_mean 0.007
_refine_ls_structure_factor_coef Fsqd
_refine_ls_weighting_details 'calc w=1/[\s^2^(Fo^2^)+(0.0019P)^2^+124.1539P] where P=(Fo^2^+2Fc^2^)/3'
_refine_ls_weighting_scheme calc
_refine_ls_wR_factor_gt 0.0965
_refine_ls_wR_factor_ref 0.0993
_reflns_number_gt 2279
_reflns_number_total 2727
_reflns_threshold_expression >2sigma(I)
_cod_data_source_file ic062469msi20061226_121307.cif
_cod_data_source_block added_by_encifer
_cod_depositor_comments
;
The following automatic conversions were performed:
'_symmetry_cell_setting' value 'Orthorhombic' changed to 'orthorhombic'
according to '/home/saulius/struct/CIF-dictionaries/cif_core.dic'
dictionary named 'cif_core.dic' version 2.4.1 from 2010-06-29.

Automatic conversion script
Id: cif_fix_enum 1527 2010-12-29 10:47:43Z saulius 
;
_cod_original_sg_symbol_H-M 'F d d d'
_cod_database_code 4308017

loop_
_symmetry_equiv_pos_as_xyz
'x, y, z'
'-x+1/4, -y+1/4, z'
'x, -y+1/4, -z+1/4'
'-x+1/4, y, -z+1/4'
'x, y+1/2, z+1/2'
'-x+1/4, -y+3/4, z+1/2'
'x, -y+3/4, -z+3/4'
'-x+1/4, y+1/2, -z+3/4'
'x+1/2, y, z+1/2'
'-x+3/4, -y+1/4, z+1/2'
'x+1/2, -y+1/4, -z+3/4'
'-x+3/4, y, -z+3/4'
'x+1/2, y+1/2, z'
'-x+3/4, -y+3/4, z'
'x+1/2, -y+3/4, -z+1/4'
'-x+3/4, y+1/2, -z+1/4'
'-x, -y, -z'
'x-1/4, y-1/4, -z'
'-x, y-1/4, z-1/4'
'x-1/4, -y, z-1/4'
'-x, -y+1/2, -z+1/2'
'x-1/4, y+1/4, -z+1/2'
'-x, y+1/4, z+1/4'
'x-1/4, -y+1/2, z+1/4'
'-x+1/2, -y, -z+1/2'
'x+1/4, y-1/4, -z+1/2'
'-x+1/2, y-1/4, z+1/4'
'x+1/4, -y, z+1/4'
'-x+1/2, -y+1/2, -z'
'x+1/4, y+1/4, -z'
'-x+1/2, y+1/4, z-1/4'
'x+1/4, -y+1/2, z-1/4'

loop_
_atom_site_label
_atom_site_type_symbol
_atom_site_fract_x
_atom_site_fract_y
_atom_site_fract_z
_atom_site_U_iso_or_equiv
_atom_site_adp_type
_atom_site_occupancy
_atom_site_symmetry_multiplicity
_atom_site_calc_flag
_atom_site_refinement_flags
_atom_site_disorder_assembly
_atom_site_disorder_group
Te1 Te 0.6250 0.043389(16) 0.6250 0.03209(11) Uani 1 2 d S . .
Cl1 Cl 0.42938(16) -0.02094(5) 0.61847(5) 0.0506(4) Uani 1 1 d . . .
Cl3 Cl 0.4117(2) 0.1250 0.6250 0.0507(5) Uani 1 2 d S . .
Cl2 Cl 0.59596(16) 0.04121(6) 0.70376(4) 0.0495(3) Uani 1 1 d . . .
O1 O 0.4736(5) -0.09143(15) 0.74475(13) 0.0438(9) Uani 1 1 d . . .
C2 C 0.4886(7) -0.0577(2) 0.78147(18) 0.0483(13) Uani 1 1 d . . .
H2A H 0.5359 -0.0250 0.7730 0.058 Uiso 1 1 calc R . .
H2B H 0.5542 -0.0742 0.8023 0.058 Uiso 1 1 calc R . .
C3 C 0.6172(8) -0.1067(2) 0.7263(2) 0.0558(15) Uani 1 1 d . . .
H3A H 0.6768 -0.1255 0.7472 0.067 Uiso 1 1 calc R . .
H3B H 0.6739 -0.0757 0.7183 0.067 Uiso 1 1 calc R . .
C4 C 0.5947(9) -0.1403(3) 0.6882(2) 0.072(2) Uani 1 1 d . . .
H4A H 0.6923 -0.1498 0.6767 0.108 Uiso 1 1 calc R . .
H4B H 0.5374 -0.1215 0.6672 0.108 Uiso 1 1 calc R . .
H4C H 0.5401 -0.1713 0.6962 0.108 Uiso 1 1 calc R . .
C1 C 0.3384(9) -0.0469(3) 0.8006(2) 0.075(2) Uani 1 1 d . . .
H1A H 0.3510 -0.0244 0.8248 0.112 Uiso 1 1 calc R . .
H1B H 0.2925 -0.0792 0.8095 0.112 Uiso 1 1 calc R . .
H1C H 0.2739 -0.0302 0.7801 0.112 Uiso 1 1 calc R . .
H1 H 0.419(8) -0.113(3) 0.746(2) 0.000(18) Uiso 0.50 1 d P . .

loop_
_atom_site_aniso_label
_atom_site_aniso_U_11
_atom_site_aniso_U_22
_atom_site_aniso_U_33
_atom_site_aniso_U_23
_atom_site_aniso_U_13
_atom_site_aniso_U_12
Te1 0.0331(2) 0.02599(18) 0.0371(2) 0.000 0.0023(2) 0.000
Cl1 0.0474(7) 0.0386(6) 0.0657(10) 0.0002(6) 0.0028(7) -0.0115(6)
Cl3 0.0363(9) 0.0691(12) 0.0465(10) 0.0052(10) 0.000 0.000
Cl2 0.0489(8) 0.0586(8) 0.0410(7) 0.0062(6) 0.0016(6) 0.0042(7)
O1 0.044(2) 0.041(2) 0.047(2) -0.0022(17) 0.0045(18) -0.0070(18)
C2 0.054(3) 0.046(3) 0.045(3) -0.001(2) -0.001(3) -0.011(3)
C3 0.049(3) 0.053(3) 0.065(4) 0.004(3) 0.013(3) -0.001(3)
C4 0.075(5) 0.069(5) 0.072(5) -0.010(4) 0.030(4) 0.003(4)
C1 0.079(5) 0.079(5) 0.067(5) -0.027(4) 0.013(4) -0.004(4)

loop_
_atom_type_symbol
_atom_type_description
_atom_type_scat_dispersion_real
_atom_type_scat_dispersion_imag
_atom_type_scat_source
C C 0.0033 0.0016 'International Tables Vol C Tables 4.2.6.8 and 6.1.1.4'
H H 0.0000 0.0000 'International Tables Vol C Tables 4.2.6.8 and 6.1.1.4'
Cl Cl 0.1484 0.1585 'International Tables Vol C Tables 4.2.6.8 and 6.1.1.4'
Te Te -0.5308 1.6751 'International Tables Vol C Tables 4.2.6.8 and 6.1.1.4'
O O 0.0106 0.0060 'International Tables Vol C Tables 4.2.6.8 and 6.1.1.4'

loop_
_geom_angle_atom_site_label_1
_geom_angle_atom_site_label_2
_geom_angle_atom_site_label_3
_geom_angle
_geom_angle_site_symmetry_1
_geom_angle_site_symmetry_3
_geom_angle_publ_flag
Cl1 Te1 Cl1 92.69(8) . 4_656 ?
Cl1 Te1 Cl2 89.83(6) . . ?
Cl1 Te1 Cl2 88.40(5) 4_656 . ?
Cl1 Te1 Cl2 88.40(5) . 4_656 ?
Cl1 Te1 Cl2 89.83(5) 4_656 4_656 ?
Cl2 Te1 Cl2 177.44(8) . 4_656 ?
Cl1 Te1 Cl3 173.43(4) . 2_655 ?
Cl1 Te1 Cl3 92.03(6) 4_656 2_655 ?
Cl2 Te1 Cl3 94.86(4) . 2_655 ?
Cl2 Te1 Cl3 87.06(4) 4_656 2_655 ?
Cl1 Te1 Cl3 92.03(6) . . ?
Cl1 Te1 Cl3 173.43(4) 4_656 . ?
Cl2 Te1 Cl3 87.06(4) . . ?
Cl2 Te1 Cl3 94.86(4) 4_656 . ?
Cl3 Te1 Cl3 83.63(7) 2_655 . ?
Te1 Cl3 Te1 96.37(7) 2_655 . ?
C3 O1 C2 113.9(5) . . ?
O1 C2 C1 110.9(5) . . ?
O1 C3 C4 111.5(6) . . ?

loop_
_geom_bond_atom_site_label_1
_geom_bond_atom_site_label_2
_geom_bond_distance
_geom_bond_site_symmetry_2
_geom_bond_publ_flag
Te1 Cl1 2.3862(15) . ?
Te1 Cl1 2.3862(15) 4_656 ?
Te1 Cl2 2.4951(14) . ?
Te1 Cl2 2.4951(15) 4_656 ?
Te1 Cl3 2.8040(15) 2_655 ?
Te1 Cl3 2.8040(15) . ?
Cl3 Te1 2.8040(15) 2_655 ?
O1 C3 1.440(8) . ?
O1 C2 1.450(7) . ?
C2 C1 1.474(9) . ?
C3 C4 1.490(9) . ?
